data_7104579
loop_
_publ_author_name
'Tsai, Andy S'
'Wilson, Rebecca M'
'Harada, Hitoshi'
'Bergman, Robert G'
'Ellman, Jonathan A'

_publ_section_title
;
 Rhodium catalyzed enantioselective cyclization of substituted
 imidazoles via C-H bond activation.
;
_journal_issue 26
_journal_name_full 'Chemical communications (Cambridge, England)'
_journal_page_first 3910
_journal_page_last 3912
_journal_paper_doi 10.1039/b902878a
_journal_volume 34
_journal_year 2009
_chemical_absolute_configuration ad
_chemical_formula_sum 'C11 H13 Cl N2'
_chemical_formula_weight 208.68
_chemical_name_common HHII-149a
_chemical_name_systematic
;
ellman03
;
_space_group.centring_type P

_space_group_IT_number 18
_space_group.IT_number 18

_symmetry_cell_setting orthorhombic
_symmetry_space_group_name_Hall 'P 2 2ab'
_symmetry_space_group_name_H-M 'P 21 21 2'
_atom_sites_solution_hydrogens geom
_atom_sites_solution_primary direct
_atom_sites_solution_secondary difmap
_audit_creation_method SHELXL-97
_cell_angle_alpha 90.00
_cell_angle_beta 90.00
_cell_angle_gamma 90.00
_cell_formula_units_Z 4
_cell_length_a 14.8792(16)
_cell_length_b 7.4397(8)
_cell_length_c 10.0119(11)
_cell_measurement_reflns_used 8650
_cell_measurement_temperature 100(2)
_cell_measurement_theta_max 68.25
_cell_measurement_theta_min 4.42
_cell_volume 1108.3(2)
_computing_cell_refinement 'Bruker SAINT'
_computing_data_collection 'Bruker APEX2'
_computing_data_reduction 'Bruker SAINT'
_computing_molecular_graphics ORTEP-32
_computing_publication_material WinGX
_computing_structure_refinement SHELXL-97
_computing_structure_solution SIR-2004
_diffrn_ambient_temperature 100(2)
_diffrn_detector_area_resol_mean 8.366
_diffrn_measured_fraction_theta_full 0.997
_diffrn_measured_fraction_theta_max 0.993
_diffrn_measurement_device_type 'Bruker APEX-II CCD'
_diffrn_measurement_method 'phi and omega scans'
_diffrn_radiation_monochromator 'HELIOS multilayer mirrors'
_diffrn_radiation_source 'microfocus rotating anode'
_diffrn_radiation_type CuK\a
_diffrn_radiation_wavelength 1.54178
_diffrn_reflns_av_R_equivalents 0.0186
_diffrn_reflns_av_sigmaI/netI 0.0132
_diffrn_reflns_limit_h_max 17
_diffrn_reflns_limit_h_min -13
_diffrn_reflns_limit_k_max 8
_diffrn_reflns_limit_k_min -8
_diffrn_reflns_limit_l_max 11
_diffrn_reflns_limit_l_min -12
_diffrn_reflns_number 9520
_diffrn_reflns_theta_full 67.00
_diffrn_reflns_theta_max 68.24
_diffrn_reflns_theta_min 4.42
_exptl_absorpt_coefficient_mu 2.737
_exptl_absorpt_correction_T_max 0.9473
_exptl_absorpt_correction_T_min 0.8530
_exptl_absorpt_correction_type multi-scan
_exptl_absorpt_process_details SADABS
_exptl_crystal_colour colorless
_exptl_crystal_density_diffrn 1.251
_exptl_crystal_density_method 'not measured'
_exptl_crystal_description plate
_exptl_crystal_F_000 440
_exptl_crystal_size_max 0.06
_exptl_crystal_size_mid 0.05
_exptl_crystal_size_min 0.02
_platon_squeeze_details
;
;
_refine_diff_density_max 0.452
_refine_diff_density_min -0.195
_refine_diff_density_rms 0.053
_refine_ls_abs_structure_details 'Flack H D (1983), Acta Cryst. A39, 876-881'
_refine_ls_abs_structure_Flack 0.03(2)
_refine_ls_extinction_method none
_refine_ls_goodness_of_fit_ref 1.082
_refine_ls_hydrogen_treatment constr
_refine_ls_matrix_type full
_refine_ls_number_parameters 128
_refine_ls_number_reflns 1990
_refine_ls_number_restraints 0
_refine_ls_restrained_S_all 1.082
_refine_ls_R_factor_all 0.0357
_refine_ls_R_factor_gt 0.0353
_refine_ls_shift/su_max 0.000
_refine_ls_shift/su_mean 0.000
_refine_ls_structure_factor_coef Fsqd
_refine_ls_weighting_details 'calc w=1/[\s^2^(Fo^2^)+(0.0521P)^2^+0.6507P] where P=(Fo^2^+2Fc^2^)/3'
_refine_ls_weighting_scheme calc
_refine_ls_wR_factor_gt 0.0933
_refine_ls_wR_factor_ref 0.0936
_reflns_number_gt 1956
_reflns_number_total 1990
_reflns_threshold_expression >2sigma(I)
_cod_data_source_file b902878a.txt
_cod_data_source_block ellman03
_cod_depositor_comments
;
The following automatic conversions were performed:
'_symmetry_cell_setting' value 'Orthorhombic' changed to 'orthorhombic'
according to '/home/saulius/struct/CIF-dictionaries/cif_core.dic'
dictionary named 'cif_core.dic' version 2.4.1 from 2010-06-29.

Automatic conversion script
Id: cif_fix_enum 1527 2010-12-29 10:47:43Z saulius 

The following automatic conversions were performed:

'_space_group.centring_type' value 'primitive' was replaced with the
value 'P' as specified in the replacement file
'/home/antanas/src/cod-tools/trunk/data/replacement-values/replacement_values.lst'.

Automatic conversion script
Id: cif_fix_values 5642 2017-10-24 12:04:52Z antanas 
;
_cod_original_sg_symbol_H-M P2(1)2(1)2
_cod_database_code 7104579

loop_
_symmetry_equiv_pos_as_xyz
'x, y, z'
'-x, -y, z'
'x+1/2, -y+1/2, -z'
'-x+1/2, y+1/2, -z'

loop_
_atom_site_label
_atom_site_type_symbol
_atom_site_fract_x
_atom_site_fract_y
_atom_site_fract_z
_atom_site_U_iso_or_equiv
_atom_site_adp_type
_atom_site_occupancy
_atom_site_symmetry_multiplicity
_atom_site_calc_flag
_atom_site_refinement_flags
_atom_site_disorder_assembly
_atom_site_disorder_group
C1 C 0.07776(15) 0.8203(3) 0.0904(2) 0.0218(5) Uani 1 1 d . . .
C2 C 0.00362(18) 0.7627(3) 0.0169(2) 0.0266(5) Uani 1 1 d . . .
H2 H 0.0032 0.7657 -0.0780 0.032 Uiso 1 1 calc R . .
C3 C -0.06932(16) 0.7010(3) 0.0892(3) 0.0287(6) Uani 1 1 d . . .
H3 H -0.1208 0.6592 0.0424 0.034 Uiso 1 1 calc R . .
C4 C -0.07000(15) 0.6980(3) 0.2288(3) 0.0264(5) Uani 1 1 d . . .
H4 H -0.1218 0.6546 0.2740 0.032 Uiso 1 1 calc R . .
C5 C 0.00254(16) 0.7563(3) 0.3027(2) 0.0223(4) Uani 1 1 d . . .
H5 H 0.0020 0.7556 0.3976 0.027 Uiso 1 1 calc R . .
C6 C 0.07661(14) 0.8162(3) 0.2307(2) 0.0202(4) Uani 1 1 d . . .
C7 C 0.20773(15) 0.9181(3) 0.3946(2) 0.0226(5) Uani 1 1 d . . .
H7A H 0.2305 0.8037 0.4322 0.027 Uiso 1 1 calc R . .
H7B H 0.1697 0.9790 0.4618 0.027 Uiso 1 1 calc R . .
C8 C 0.28528(14) 1.0402(3) 0.3474(2) 0.0234(5) Uani 1 1 d . . .
H8 H 0.2659 1.1679 0.3588 0.028 Uiso 1 1 calc R . .
C9 C 0.29575(14) 1.0033(3) 0.19581(19) 0.0226(4) Uani 1 1 d . . .
H9A H 0.3088 1.1152 0.1459 0.027 Uiso 1 1 calc R . .
H9B H 0.3438 0.9144 0.1782 0.027 Uiso 1 1 calc R . .
C10 C 0.20581(15) 0.9305(3) 0.1611(2) 0.0197(4) Uani 1 1 d . . .
C11 C 0.37108(15) 1.0135(4) 0.4260(2) 0.0326(5) Uani 1 1 d . . .
H11A H 0.3594 1.0350 0.5210 0.049 Uiso 1 1 calc R . .
H11B H 0.4168 1.0981 0.3943 0.049 Uiso 1 1 calc R . .
H11C H 0.3926 0.8901 0.4137 0.049 Uiso 1 1 calc R . .
N1 N 0.15987(13) 0.8918(2) 0.05172(18) 0.0217(4) Uani 1 1 d . . .
H1 H 0.1781 0.9085 -0.0310 0.026 Uiso 1 1 calc R . .
N2 N 0.15862(12) 0.8885(2) 0.26887(18) 0.0188(4) Uani 1 1 d . . .
Cl1 Cl 0.29405(3) 0.51712(7) 0.23002(5) 0.02589(16) Uani 1 1 d . . .

loop_
_atom_site_aniso_label
_atom_site_aniso_U_11
_atom_site_aniso_U_22
_atom_site_aniso_U_33
_atom_site_aniso_U_23
_atom_site_aniso_U_13
_atom_site_aniso_U_12
C1 0.0251(11) 0.0176(11) 0.0228(11) -0.0008(9) -0.0008(9) 0.0039(9)
C2 0.0314(12) 0.0232(11) 0.0254(10) -0.0034(9) -0.0077(12) 0.0062(10)
C3 0.0248(12) 0.0232(13) 0.0380(14) -0.0029(10) -0.0117(10) -0.0002(10)
C4 0.0194(10) 0.0210(11) 0.0387(13) 0.0025(11) 0.0018(10) 0.0001(8)
C5 0.0220(10) 0.0210(10) 0.0241(10) 0.0024(8) 0.0010(10) 0.0031(9)
C6 0.0202(10) 0.0168(9) 0.0236(11) -0.0018(9) -0.0023(8) 0.0028(8)
C7 0.0239(11) 0.0277(11) 0.0163(10) -0.0008(8) -0.0034(9) 0.0013(11)
C8 0.0219(10) 0.0255(11) 0.0228(11) -0.0007(9) -0.0009(9) -0.0012(9)
C9 0.0227(10) 0.0230(10) 0.0221(10) 0.0000(9) 0.0023(8) -0.0021(10)
C10 0.0227(10) 0.0167(9) 0.0199(10) -0.0006(8) 0.0020(9) 0.0037(9)
C11 0.0248(11) 0.0405(14) 0.0326(12) -0.0002(13) -0.0060(9) -0.0013(12)
N1 0.0264(10) 0.0222(10) 0.0165(9) -0.0002(7) 0.0007(8) 0.0030(8)
N2 0.0193(8) 0.0208(8) 0.0163(8) 0.0010(7) -0.0001(7) 0.0008(7)
Cl1 0.0307(3) 0.0251(3) 0.0218(3) -0.0021(2) 0.00326(19) -0.0001(2)

loop_
_atom_type_symbol
_atom_type_description
_atom_type_scat_dispersion_real
_atom_type_scat_dispersion_imag
_atom_type_scat_source
C C 0.0181 0.0091 'International Tables Vol C Tables 4.2.6.8 and 6.1.1.4'
H H 0.0000 0.0000 'International Tables Vol C Tables 4.2.6.8 and 6.1.1.4'
N N 0.0311 0.0180 'International Tables Vol C Tables 4.2.6.8 and 6.1.1.4'
Cl Cl 0.3639 0.7018 'International Tables Vol C Tables 4.2.6.8 and 6.1.1.4'

loop_
_geom_angle_atom_site_label_1
_geom_angle_atom_site_label_2
_geom_angle_atom_site_label_3
_geom_angle
_geom_angle_site_symmetry_1
_geom_angle_site_symmetry_3
_geom_angle_publ_flag
N1 C1 C2 131.8(2) . . ?
N1 C1 C6 107.3(2) . . ?
C2 C1 C6 120.8(2) . . ?
C3 C2 C1 116.5(2) . . ?
C3 C2 H2 121.7 . . ?
C1 C2 H2 121.7 . . ?
C2 C3 C4 122.3(2) . . ?
C2 C3 H3 118.8 . . ?
C4 C3 H3 118.8 . . ?
C5 C4 C3 121.7(2) . . ?
C5 C4 H4 119.1 . . ?
C3 C4 H4 119.1 . . ?
C4 C5 C6 116.3(2) . . ?
C4 C5 H5 121.8 . . ?
C6 C5 H5 121.8 . . ?
N2 C6 C5 132.7(2) . . ?
N2 C6 C1 104.9(2) . . ?
C5 C6 C1 122.3(2) . . ?
N2 C7 C8 101.41(16) . . ?
N2 C7 H7A 111.5 . . ?
C8 C7 H7A 111.5 . . ?
N2 C7 H7B 111.5 . . ?
C8 C7 H7B 111.5 . . ?
H7A C7 H7B 109.3 . . ?
C11 C8 C7 113.26(18) . . ?
C11 C8 C9 113.66(18) . . ?
C7 C8 C9 105.70(17) . . ?
C11 C8 H8 108.0 . . ?
C7 C8 H8 108.0 . . ?
C9 C8 H8 108.0 . . ?
C10 C9 C8 101.73(17) . . ?
C10 C9 H9A 111.4 . . ?
C8 C9 H9A 111.4 . . ?
C10 C9 H9B 111.4 . . ?
C8 C9 H9B 111.4 . . ?
H9A C9 H9B 109.3 . . ?
N1 C10 N2 110.43(19) . . ?
N1 C10 C9 137.7(2) . . ?
N2 C10 C9 111.88(18) . . ?
C8 C11 H11A 109.5 . . ?
C8 C11 H11B 109.5 . . ?
H11A C11 H11B 109.5 . . ?
C8 C11 H11C 109.5 . . ?
H11A C11 H11C 109.5 . . ?
H11B C11 H11C 109.5 . . ?
C10 N1 C1 107.90(18) . . ?
C10 N1 H1 126.0 . . ?
C1 N1 H1 126.0 . . ?
C10 N2 C6 109.45(19) . . ?
C10 N2 C7 113.46(16) . . ?
C6 N2 C7 136.92(19) . . ?

loop_
_geom_bond_atom_site_label_1
_geom_bond_atom_site_label_2
_geom_bond_distance
_geom_bond_site_symmetry_2
_geom_bond_publ_flag
C1 N1 1.388(3) . ?
C1 C2 1.394(3) . ?
C1 C6 1.405(3) . ?
C2 C3 1.383(4) . ?
C2 H2 0.9500 . ?
C3 C4 1.398(4) . ?
C3 H3 0.9500 . ?
C4 C5 1.378(3) . ?
C4 H4 0.9500 . ?
C5 C6 1.390(3) . ?
C5 H5 0.9500 . ?
C6 N2 1.387(3) . ?
C7 N2 1.472(3) . ?
C7 C8 1.542(3) . ?
C7 H7A 0.9900 . ?
C7 H7B 0.9900 . ?
C8 C11 1.513(3) . ?
C8 C9 1.551(3) . ?
C8 H8 1.0000 . ?
C9 C10 1.485(3) . ?
C9 H9A 0.9900 . ?
C9 H9B 0.9900 . ?
C10 N1 1.322(3) . ?
C10 N2 1.325(3) . ?
C11 H11A 0.9800 . ?
C11 H11B 0.9800 . ?
C11 H11C 0.9800 . ?
N1 H1 0.8800 . ?

loop_
_platon_squeeze_void_nr
_platon_squeeze_void_average_x
_platon_squeeze_void_average_y
_platon_squeeze_void_average_z
_platon_squeeze_void_volume
_platon_squeeze_void_count_electrons
_platon_squeeze_void_content
1 0.000 0.000 0.648 34 17 HCl
2 0.500 0.500 0.352 34 17 HCl

loop_
_cod_related_entry_id
_cod_related_entry_database
_cod_related_entry_code
1 ChemSpider 30653132
